data_4105108
loop_
_publ_author_name
'Michael T. Mock'
'Robert G. Potter'
'Donald M. Camaioni'
'Jun Li'
'William G. Dougherty'
'W. Scott Kassel'
'Brendan Twamley'
'Daniel L. DuBois'

_publ_section_title
;
 Thermodynamic Studies and Hydride Transfer Reactions from a Rhodium
 Complex to BX3 Compounds
;
_journal_name_full 'Journal of the American Chemical Society'
_journal_page_first 14454
_journal_page_last 14465
_journal_paper_doi 10.1021/ja905287q
_journal_volume 131
_journal_year 2009
_chemical_formula_sum 'C18 H15 B S3'
_chemical_formula_weight 338.29
_chemical_name_systematic
; 
 ? 
;
_space_group_IT_number 14
_symmetry_cell_setting monoclinic
_symmetry_space_group_name_Hall '-P 2yn'
_symmetry_space_group_name_H-M 'P 1 21/n 1'
_atom_sites_solution_hydrogens geom
_atom_sites_solution_primary direct
_atom_sites_solution_secondary difmap
_audit_creation_method SHELXL-97
_cell_angle_alpha 90.00
_cell_angle_beta 94.553(4)
_cell_angle_gamma 90.00
_cell_formula_units_Z 4
_cell_length_a 5.8212(8)
_cell_length_b 24.359(3)
_cell_length_c 11.9665(16)
_cell_measurement_reflns_used 4380
_cell_measurement_temperature 100(2)
_cell_measurement_theta_max 32.89
_cell_measurement_theta_min 3.52
_cell_volume 1691.5(4)
_computing_cell_refinement 'Bruker SAINT'
_computing_data_collection 'Bruker APEX2'
_computing_data_reduction 'Bruker SAINT'
_computing_molecular_graphics 'Bruker SHELXTL'
_computing_publication_material 'Bruker SHELXTL'
_computing_structure_refinement 'SHELXL-97 (Sheldrick, 2008)'
_computing_structure_solution 'SHELXS-97 (Sheldrick, 2008)'
_diffrn_ambient_temperature 100(2)
_diffrn_measured_fraction_theta_full 0.997
_diffrn_measured_fraction_theta_max 0.993
_diffrn_measurement_device_type 'Bruker APEX-II CCD'
_diffrn_measurement_method '\f and \w scans'
_diffrn_radiation_monochromator graphite
_diffrn_radiation_source 'fine-focus sealed tube'
_diffrn_radiation_type MoK\a
_diffrn_radiation_wavelength 0.71073
_diffrn_reflns_av_R_equivalents 0.0756
_diffrn_reflns_av_sigmaI/netI 0.1020
_diffrn_reflns_limit_h_max 8
_diffrn_reflns_limit_h_min -8
_diffrn_reflns_limit_k_max 37
_diffrn_reflns_limit_k_min -37
_diffrn_reflns_limit_l_max 18
_diffrn_reflns_limit_l_min -17
_diffrn_reflns_number 19016
_diffrn_reflns_theta_full 25.00
_diffrn_reflns_theta_max 33.18
_diffrn_reflns_theta_min 1.90
_exptl_absorpt_coefficient_mu 0.430
_exptl_absorpt_correction_T_max 0.9851
_exptl_absorpt_correction_T_min 0.9049
_exptl_absorpt_correction_type multi-scan
_exptl_absorpt_process_details SADABS
_exptl_crystal_colour colorless
_exptl_crystal_density_diffrn 1.328
_exptl_crystal_description needle
_exptl_crystal_F_000 704
_exptl_crystal_size_max 0.24
_exptl_crystal_size_mid 0.06
_exptl_crystal_size_min 0.04
_refine_diff_density_max 0.433
_refine_diff_density_min -0.386
_refine_diff_density_rms 0.086
_refine_ls_extinction_method none
_refine_ls_goodness_of_fit_ref 1.022
_refine_ls_hydrogen_treatment constr
_refine_ls_matrix_type full
_refine_ls_number_parameters 199
_refine_ls_number_reflns 6406
_refine_ls_number_restraints 0
_refine_ls_restrained_S_all 1.022
_refine_ls_R_factor_all 0.1187
_refine_ls_R_factor_gt 0.0478
_refine_ls_shift/su_max 0.000
_refine_ls_shift/su_mean 0.000
_refine_ls_structure_factor_coef Fsqd
_refine_ls_weighting_details 'calc w=1/[\s^2^(Fo^2^)+(0.0303P)^2^] where P=(Fo^2^+2Fc^2^)/3'
_refine_ls_weighting_scheme calc
_refine_ls_wR_factor_gt 0.0796
_refine_ls_wR_factor_ref 0.0974
_reflns_number_gt 3605
_reflns_number_total 6406
_reflns_threshold_expression >2sigma(I)
_cod_data_source_file ja905287q_si_005.cif
_cod_data_source_block pnl033
_cod_database_code 4105108

loop_
_symmetry_equiv_pos_as_xyz
'x, y, z'
'-x+1/2, y+1/2, -z+1/2'
'-x, -y, -z'
'x-1/2, -y-1/2, z-1/2'

loop_
_atom_site_label
_atom_site_type_symbol
_atom_site_fract_x
_atom_site_fract_y
_atom_site_fract_z
_atom_site_U_iso_or_equiv
_atom_site_adp_type
_atom_site_occupancy
_atom_site_symmetry_multiplicity
_atom_site_calc_flag
_atom_site_refinement_flags
B1 B 1.1397(4) 0.11011(8) 0.25800(17) 0.0168(4) Uani 1 1 d .
S1 S 0.96267(9) 0.170332(18) 0.27228(4) 0.01826(10) Uani 1 1 d .
S2 S 1.23867(9) 0.093552(18) 0.12259(4) 0.01935(11) Uani 1 1 d .
S3 S 1.21279(9) 0.065826(19) 0.37559(4) 0.02202(12) Uani 1 1 d .
C1 C 0.7622(3) 0.19326(7) 0.06102(16) 0.0205(4) Uani 1 1 d .
H1A H 0.6336 0.1730 0.0827 0.025 Uiso 1 1 calc R
C2 C 0.7582(4) 0.21704(8) -0.04516(16) 0.0254(4) Uani 1 1 d .
H2A H 0.6258 0.2130 -0.0962 0.031 Uiso 1 1 calc R
C3 C 0.9454(4) 0.24635(7) -0.07657(16) 0.0242(4) Uani 1 1 d .
H3A H 0.9419 0.2619 -0.1495 0.029 Uiso 1 1 calc R
C4 C 1.1379(4) 0.25317(7) -0.00261(16) 0.0237(4) Uani 1 1 d .
H4A H 1.2664 0.2735 -0.0241 0.028 Uiso 1 1 calc R
C5 C 1.1417(4) 0.22995(7) 0.10338(15) 0.0204(4) Uani 1 1 d .
H5A H 1.2729 0.2349 0.1549 0.024 Uiso 1 1 calc R
C6 C 0.9573(3) 0.19976(7) 0.13468(14) 0.0166(4) Uani 1 1 d .
C7 C 1.6068(3) 0.02885(8) 0.20351(15) 0.0203(4) Uani 1 1 d .
H7A H 1.6722 0.0613 0.2365 0.024 Uiso 1 1 calc R
C8 C 1.7277(4) -0.02043(8) 0.21246(15) 0.0241(4) Uani 1 1 d .
H8A H 1.8751 -0.0218 0.2526 0.029 Uiso 1 1 calc R
C9 C 1.6339(4) -0.06734(8) 0.16310(15) 0.0243(4) Uani 1 1 d .
H9A H 1.7186 -0.1007 0.1678 0.029 Uiso 1 1 calc R
C10 C 1.4174(4) -0.06604(7) 0.10676(15) 0.0222(4) Uani 1 1 d .
H10A H 1.3531 -0.0985 0.0734 0.027 Uiso 1 1 calc R
C11 C 1.2941(3) -0.01736(7) 0.09891(14) 0.0185(4) Uani 1 1 d .
H11A H 1.1441 -0.0166 0.0613 0.022 Uiso 1 1 calc R
C12 C 1.3899(3) 0.03029(7) 0.14606(14) 0.0165(4) Uani 1 1 d .
C13 C 1.1676(4) 0.13839(7) 0.54993(15) 0.0216(4) Uani 1 1 d .
H13A H 1.3088 0.1540 0.5307 0.026 Uiso 1 1 calc R
C14 C 1.0601(4) 0.15810(8) 0.64137(16) 0.0276(5) Uani 1 1 d .
H14A H 1.1267 0.1878 0.6838 0.033 Uiso 1 1 calc R
C15 C 0.8574(4) 0.13488(8) 0.67116(16) 0.0286(5) Uani 1 1 d .
H15A H 0.7863 0.1483 0.7345 0.034 Uiso 1 1 calc R
C16 C 0.7578(4) 0.09204(8) 0.60867(16) 0.0270(5) Uani 1 1 d .
H16A H 0.6182 0.0760 0.6290 0.032 Uiso 1 1 calc R
C17 C 0.8630(4) 0.07248(8) 0.51578(16) 0.0228(4) Uani 1 1 d .
H17A H 0.7947 0.0432 0.4724 0.027 Uiso 1 1 calc R
C18 C 1.0663(3) 0.09568(7) 0.48700(14) 0.0187(4) Uani 1 1 d .

loop_
_atom_site_aniso_label
_atom_site_aniso_U_11
_atom_site_aniso_U_22
_atom_site_aniso_U_33
_atom_site_aniso_U_23
_atom_site_aniso_U_13
_atom_site_aniso_U_12
B1 0.0170(11) 0.0159(9) 0.0179(10) 0.0000(7) 0.0035(8) -0.0027(8)
S1 0.0233(3) 0.01592(19) 0.0160(2) -0.00010(17) 0.00396(18) 0.00198(19)
S2 0.0250(3) 0.0178(2) 0.0158(2) 0.00136(17) 0.00491(19) 0.00437(19)
S3 0.0278(3) 0.0209(2) 0.0183(2) 0.00517(18) 0.0076(2) 0.0063(2)
C1 0.0181(10) 0.0160(8) 0.0269(10) -0.0034(7) -0.0004(8) 0.0008(7)
C2 0.0282(12) 0.0245(10) 0.0218(10) -0.0041(8) -0.0090(8) 0.0050(9)
C3 0.0348(13) 0.0202(9) 0.0170(9) 0.0017(7) -0.0011(8) 0.0064(9)
C4 0.0268(12) 0.0221(9) 0.0224(10) 0.0027(8) 0.0034(8) 0.0003(8)
C5 0.0207(11) 0.0207(9) 0.0193(9) 0.0014(7) -0.0023(8) 0.0001(8)
C6 0.0206(10) 0.0128(8) 0.0163(8) -0.0014(6) 0.0012(7) 0.0019(7)
C7 0.0190(10) 0.0226(9) 0.0198(9) -0.0027(7) 0.0034(8) -0.0017(8)
C8 0.0191(11) 0.0344(11) 0.0191(9) 0.0020(8) 0.0028(8) 0.0060(9)
C9 0.0308(12) 0.0236(9) 0.0196(9) 0.0055(8) 0.0081(8) 0.0120(9)
C10 0.0316(12) 0.0183(9) 0.0173(9) -0.0004(7) 0.0050(8) 0.0006(8)
C11 0.0185(10) 0.0221(9) 0.0152(8) -0.0009(7) 0.0029(7) -0.0007(8)
C12 0.0178(10) 0.0185(8) 0.0142(8) 0.0012(7) 0.0066(7) 0.0012(7)
C13 0.0243(11) 0.0180(8) 0.0226(10) 0.0068(7) 0.0028(8) 0.0028(8)
C14 0.0426(15) 0.0189(9) 0.0206(10) 0.0019(7) -0.0016(9) 0.0036(9)
C15 0.0414(14) 0.0262(10) 0.0195(10) 0.0043(8) 0.0110(9) 0.0120(10)
C16 0.0264(12) 0.0299(10) 0.0262(10) 0.0094(8) 0.0104(9) 0.0059(9)
C17 0.0236(11) 0.0242(9) 0.0203(9) 0.0036(8) 0.0001(8) 0.0024(8)
C18 0.0232(11) 0.0181(8) 0.0149(8) 0.0053(7) 0.0024(7) 0.0054(8)

loop_
_atom_type_symbol
_atom_type_description
_atom_type_scat_dispersion_real
_atom_type_scat_dispersion_imag
_atom_type_scat_source
C C 0.0033 0.0016 'International Tables Vol C Tables 4.2.6.8 and 6.1.1.4'
H H 0.0000 0.0000 'International Tables Vol C Tables 4.2.6.8 and 6.1.1.4'
B B 0.0013 0.0007 'International Tables Vol C Tables 4.2.6.8 and 6.1.1.4'
S S 0.1246 0.1234 'International Tables Vol C Tables 4.2.6.8 and 6.1.1.4'

loop_
_geom_angle_atom_site_label_1
_geom_angle_atom_site_label_2
_geom_angle_atom_site_label_3
_geom_angle
S3 B1 S2 119.69(12)
S3 B1 S1 120.94(11)
S2 B1 S1 119.35(11)
C6 S1 B1 101.88(9)
C12 S2 B1 103.87(9)
C18 S3 B1 103.99(9)
C2 C1 C6 118.93(19)
C3 C2 C1 120.46(19)
C2 C3 C4 120.37(18)
C3 C4 C5 119.33(19)
C6 C5 C4 120.66(18)
C5 C6 C1 120.23(17)
C5 C6 S1 120.38(14)
C1 C6 S1 119.36(15)
C8 C7 C12 119.63(18)
C9 C8 C7 120.08(19)
C8 C9 C10 120.32(18)
C9 C10 C11 120.02(18)
C12 C11 C10 119.93(18)
C11 C12 C7 119.99(17)
C11 C12 S2 118.72(15)
C7 C12 S2 121.13(14)
C18 C13 C14 119.21(19)
C15 C14 C13 120.64(19)
C14 C15 C16 119.95(19)
C15 C16 C17 119.8(2)
C18 C17 C16 119.92(19)
C17 C18 C13 120.49(17)
C17 C18 S3 119.19(14)
C13 C18 S3 120.05(15)

loop_
_geom_bond_atom_site_label_1
_geom_bond_atom_site_label_2
_geom_bond_distance
B1 S3 1.797(2)
B1 S2 1.808(2)
B1 S1 1.809(2)
S1 C6 1.7939(18)
S2 C12 1.7857(18)
S3 C18 1.7928(19)
C1 C2 1.395(3)
C1 C6 1.390(3)
C2 C3 1.379(3)
C3 C4 1.382(3)
C4 C5 1.387(2)
C5 C6 1.378(3)
C7 C8 1.391(3)
C7 C12 1.389(3)
C8 C9 1.379(3)
C9 C10 1.382(3)
C10 C11 1.386(3)
C11 C12 1.388(2)
C13 C18 1.388(3)
C13 C14 1.389(3)
C14 C15 1.381(3)
C15 C16 1.384(3)
C16 C17 1.395(3)
C17 C18 1.379(3)

loop_
_cod_related_entry_id
_cod_related_entry_database
_cod_related_entry_code
1 ChemSpider 4483729
